data_2205173
loop_
_publ_author_name
'Yongkwan Dong'
'Sangrok Kim'
'Hoseop Yun'

_publ_section_title
;
 Reinvestigation of Hg~2~GeSe~4~ based on single-crystal data
;
_journal_issue 2
_journal_name_full 'Acta Crystallographica Section E'
_journal_page_first i9
_journal_page_last i11
_journal_paper_doi 10.1107/S1600536804034105
_journal_volume 61
_journal_year 2005
_chemical_formula_iupac 'Hg2 Ge Se4'
_chemical_formula_structural 'Hg2 Ge Se4'
_chemical_formula_sum 'Ge Hg2 Se4'
_chemical_formula_weight 789.63
_space_group_IT_number 82
_symmetry_cell_setting tetragonal
_symmetry_space_group_name_Hall 'I -4'
_symmetry_space_group_name_H-M 'I -4'
_audit_creation_method 'WinGX routine CIF_UPDATE'
_cell_angle_alpha 90
_cell_angle_beta 90
_cell_angle_gamma 90
_cell_formula_units_Z 2
_cell_length_a 5.6741(17)
_cell_length_b 5.6741(17)
_cell_length_c 11.249(5)
_cell_measurement_reflns_used 22
_cell_measurement_temperature 150(2)
_cell_measurement_theta_max 14.5
_cell_measurement_theta_min 12.0
_cell_volume 362.2(2)
_computing_cell_refinement MXC3
_computing_data_collection 'MXC3 (MacScience, 1994)'
_computing_data_reduction MXC3
_computing_publication_material 'WinGX (Farrugia, 1999)'
_computing_structure_refinement 'SHELXL97 (Sheldrick, 1997)'
_computing_structure_solution 'SHELXS86 (Sheldrick, 1985)'
_diffrn_ambient_temperature 150(2)
_diffrn_measured_fraction_theta_full 1
_diffrn_measured_fraction_theta_max 1
_diffrn_measurement_device_type 'MacScience MXC3'
_diffrn_measurement_method \w/2\q
_diffrn_radiation_type MoK\a
_diffrn_radiation_wavelength 0.7107
_diffrn_reflns_av_R_equivalents 0.0664
_diffrn_reflns_limit_h_max 7
_diffrn_reflns_limit_h_min 0
_diffrn_reflns_limit_k_max 7
_diffrn_reflns_limit_k_min 0
_diffrn_reflns_limit_l_max 14
_diffrn_reflns_limit_l_min 0
_diffrn_reflns_number 288
_diffrn_reflns_theta_full 27.42
_diffrn_reflns_theta_max 27.42
_diffrn_reflns_theta_min 3.62
_diffrn_standards_decay_% 0.5
_diffrn_standards_interval_count 100
_diffrn_standards_number 2
_exptl_absorpt_coefficient_mu 66.387
_exptl_absorpt_correction_T_max 0.520
_exptl_absorpt_correction_T_min 0.220
_exptl_absorpt_correction_type analytical
_exptl_absorpt_process_details '(de Meulenaer & Tompa, 1965)'
_exptl_crystal_colour black
_exptl_crystal_density_diffrn 7.241
_exptl_crystal_density_method 'not measured'
_exptl_crystal_description needle
_exptl_crystal_F_000 656
_exptl_crystal_size_max 0.40
_exptl_crystal_size_mid 0.02
_exptl_crystal_size_min 0.01
_refine_diff_density_max 3.239
_refine_diff_density_min -5.17
_refine_ls_abs_structure_details 'Flack (1983), 38 Friedel pairs'
_refine_ls_abs_structure_Flack -0.01(6)
_refine_ls_extinction_coef 0.027(4)
_refine_ls_extinction_expression Fc^*^=kFc[1+0.001xFc^2^\l^3^/sin(2\q)]^-1/4^
_refine_ls_extinction_method SHELXL97
_refine_ls_goodness_of_fit_ref 1.078
_refine_ls_hydrogen_treatment none
_refine_ls_matrix_type full
_refine_ls_number_parameters 17
_refine_ls_number_reflns 263
_refine_ls_number_restraints 0
_refine_ls_restrained_S_all 1.078
_refine_ls_R_factor_gt 0.0556
_refine_ls_shift/su_max 0
_refine_ls_structure_factor_coef Fsqd
_refine_ls_weighting_details 'w = 1/[\s^2^(Fo^2^)+(0.12P)^2^+19.6039P] where P = (Fo^2^+2Fc^2^)/3'
_refine_ls_weighting_scheme calc
_refine_ls_wR_factor_ref 0.1449
_reflns_number_gt 260
_reflns_number_total 263
_reflns_threshold_expression I>2\s(I)
_cod_data_source_file wm6045.cif
_cod_data_source_block I
_cod_database_code 2205173
_cod_database_fobs_code 2205173

loop_
_symmetry_equiv_pos_as_xyz
'x, y, z'
'-x, -y, z'
'y, -x, -z'
'-y, x, -z'
'x+1/2, y+1/2, z+1/2'
'-x+1/2, -y+1/2, z+1/2'
'y+1/2, -x+1/2, -z+1/2'
'-y+1/2, x+1/2, -z+1/2'

loop_
_atom_site_label
_atom_site_fract_x
_atom_site_fract_y
_atom_site_fract_z
_atom_site_U_iso_or_equiv
_atom_site_adp_type
_atom_site_calc_flag
_atom_site_refinement_flags
_atom_site_occupancy
_atom_site_type_symbol
Hg1 0 0.5 0.25 0.0109(8) Uani d S 1 Hg
Hg2 0 0 0.5 0.0126(8) Uani d S 1 Hg
Ge 0 0.5 0.75 0.0085(16) Uani d S 1 Ge
Se 0.8068(6) 0.2374(4) 0.8823(2) 0.0072(8) Uani d . 1 Se

loop_
_atom_site_aniso_label
_atom_site_aniso_U_11
_atom_site_aniso_U_22
_atom_site_aniso_U_33
_atom_site_aniso_U_12
_atom_site_aniso_U_13
_atom_site_aniso_U_23
Hg1 0.0109(9) 0.0109(9) 0.0109(11) 0 0 0
Hg2 0.0134(9) 0.0134(9) 0.0109(11) 0 0 0
Ge 0.009(2) 0.009(2) 0.008(3) 0 0 0
Se 0.0099(14) 0.0062(15) 0.0053(12) -0.0015(12) -0.0018(11) -0.0002(11)

loop_
_atom_type_symbol
_atom_type_description
_atom_type_scat_dispersion_real
_atom_type_scat_dispersion_imag
_atom_type_scat_source
Hg Hg -2.3894 9.2266 'International Tables Vol C Tables 4.2.6.8 and 6.1.1.4'
Ge Ge 0.1547 1.8001 'International Tables Vol C Tables 4.2.6.8 and 6.1.1.4'
Se Se -0.0929 2.2259 'International Tables Vol C Tables 4.2.6.8 and 6.1.1.4'

loop_
_geom_angle_atom_site_label_1
_geom_angle_atom_site_label_2
_geom_angle_atom_site_label_3
_geom_angle_site_symmetry_1
_geom_angle_site_symmetry_3
_geom_angle
_geom_angle_publ_flag
Se Hg1 Se 5_454 3_566 108.29(5) yes
Se Hg1 Se 5_454 6_554 111.86(11) yes
Se Hg1 Se 3_566 6_554 108.29(5) ?
Se Hg1 Se 5_454 4_556 108.29(5) ?
Se Hg1 Se 3_566 4_556 111.86(11) ?
Se Hg1 Se 6_554 4_556 108.29(5) ?
Se Hg2 Se 8_546 7_456 119.97(12) yes
Se Hg2 Se 8_546 6_554 104.49(5) yes
Se Hg2 Se 7_456 6_554 104.49(5) ?
Se Hg2 Se 8_546 5_444 104.49(5) ?
Se Hg2 Se 7_456 5_444 104.49(5) ?
Se Hg2 Se 6_554 5_444 119.97(12) ?
Se Ge Se 2_665 1_455 102.34(13) yes
Se Ge Se 2_665 7_466 113.15(7) yes
Se Ge Se 1_455 7_466 113.15(7) ?
Se Ge Se 2_665 8_546 113.15(7) ?
Se Ge Se 1_455 8_546 113.15(7) ?
Se Ge Se 7_466 8_546 102.34(13) ?
Ge Se Hg2 1_655 5 105.31(9) ?
Ge Se Hg1 1_655 5_545 105.62(9) ?
Hg2 Se Hg1 5 5_545 97.74(12) ?

loop_
_geom_bond_atom_site_label_1
_geom_bond_atom_site_label_2
_geom_bond_site_symmetry_2
_geom_bond_distance
_geom_bond_publ_flag
Hg1 Se 5_454 2.658(3) yes
Hg1 Se 3_566 2.658(3) ?
Hg1 Se 6_554 2.658(3) ?
Hg1 Se 4_556 2.658(3) ?
Hg2 Se 8_546 2.646(3) yes
Hg2 Se 7_456 2.646(3) ?
Hg2 Se 6_554 2.646(3) ?
Hg2 Se 5_444 2.646(3) ?
Ge Se 2_665 2.374(2) yes
Ge Se 1_455 2.374(2) ?
Ge Se 7_466 2.374(2) ?
Ge Se 8_546 2.374(2) ?
Se Ge 1_655 2.374(2) ?
Se Hg2 5 2.646(3) ?
Se Hg1 5_545 2.658(3) ?
